data_1575055
loop_
_publ_author_name
'Abdallah, Abanoub Mosaad'
'Wolff, Mariusz'
'Leygue, Nadine'
'Deleuzi\`ere, Ma\"elle'
'Saffon-Merceron, Nathalie'
'Serpentini, Charles-Louis'
'Benoist, Eric'
'Fery-Forgues, Suzanne'

_publ_section_title
;
 Influence of Ligand Isomerism on the Photophysical Properties of
 AIPE-Active Rhenium(I) Complexes: Investigations with a
 2-(1,2,3-Triazol-1-yl)pyridine (Tapy)-Based Complex and Its
 Triazolylidene Derivatives
;
_journal_issue 13
_journal_name_full Molecules
_journal_page_first 2776
_journal_paper_doi 10.3390/molecules30132776
_journal_volume 30
_journal_year 2025
_chemical_absolute_configuration ad
_chemical_formula_sum 'C18 H16 Cl N4 O4 Re S'
_chemical_formula_weight 606.06
_space_group_crystal_system monoclinic
_space_group_IT_number 4
_space_group_name_Hall 'P 2yb'
_space_group_name_H-M_alt 'P 1 21 1'
_atom_sites_solution_hydrogens geom
_atom_sites_solution_primary dual
_atom_sites_solution_secondary difmap
_audit_creation_method SHELXL-2019/2
_cell_angle_alpha 90
_cell_angle_beta 107.0980(15)
_cell_angle_gamma 90
_cell_formula_units_Z 2
_cell_length_a 6.8027(3)
_cell_length_b 14.4708(6)
_cell_length_c 11.1451(5)
_cell_measurement_reflns_used 9870
_cell_measurement_temperature 193(2)
_cell_measurement_theta_max 77.29
_cell_measurement_theta_min 4.15
_cell_volume 1048.64(8)
_computing_cell_refinement 'Bruker SAINT'
_computing_data_collection 'Bruker APEX3'
_computing_data_reduction 'Bruker SAINT'
_computing_molecular_graphics 'Bruker SHELXTL'
_computing_publication_material 'Bruker SHELXTL'
_computing_structure_refinement 'SHELXL-2019/2 (Sheldrick, 2019)'
_computing_structure_solution 'SHELXT (Sheldrick 2015)'
_diffrn_ambient_temperature 193(2)
_diffrn_measured_fraction_theta_full 0.999
_diffrn_measured_fraction_theta_max 0.996
_diffrn_measurement_device_type 'Bruker D8-Venture Photon III-C14 detector'
_diffrn_measurement_method 'Phi and omega scans'
_diffrn_radiation_type CuK\a
_diffrn_radiation_wavelength 1.54178
_diffrn_reflns_av_R_equivalents 0.0414
_diffrn_reflns_av_unetI/netI 0.0281
_diffrn_reflns_Laue_measured_fraction_full 0.999
_diffrn_reflns_Laue_measured_fraction_max 0.996
_diffrn_reflns_limit_h_max 7
_diffrn_reflns_limit_h_min -8
_diffrn_reflns_limit_k_max 18
_diffrn_reflns_limit_k_min -18
_diffrn_reflns_limit_l_max 14
_diffrn_reflns_limit_l_min -14
_diffrn_reflns_number 24760
_diffrn_reflns_point_group_measured_fraction_full 0.998
_diffrn_reflns_point_group_measured_fraction_max 0.983
_diffrn_reflns_theta_full 67.679
_diffrn_reflns_theta_max 77.447
_diffrn_reflns_theta_min 4.150
_diffrn_source 'Incoatec microfocus sealed tube'
_exptl_absorpt_coefficient_mu 13.722
_exptl_absorpt_correction_T_max 0.7541
_exptl_absorpt_correction_T_min 0.4653
_exptl_absorpt_correction_type multi-scan
_exptl_absorpt_process_details 'SADABS (Bruker-AXS)'
_exptl_crystal_colour yellow
_exptl_crystal_density_diffrn 1.919
_exptl_crystal_description plate
_exptl_crystal_F_000 584
_exptl_crystal_size_max 0.450
_exptl_crystal_size_mid 0.120
_exptl_crystal_size_min 0.040
_refine_diff_density_max 0.461
_refine_diff_density_min -1.221
_refine_diff_density_rms 0.104
_refine_ls_abs_structure_details
; 
 Flack x determined using 2003 quotients [(I+)-(I-)]/[(I+)+(I-)] 
 (Parsons, Flack and Wagner, Acta Cryst. B69 (2013) 249-259). 
;
_refine_ls_abs_structure_Flack -0.040(12)
_refine_ls_extinction_method none
_refine_ls_goodness_of_fit_ref 1.061
_refine_ls_hydrogen_treatment constr
_refine_ls_matrix_type full
_refine_ls_number_parameters 281
_refine_ls_number_reflns 4394
_refine_ls_number_restraints 115
_refine_ls_restrained_S_all 1.057
_refine_ls_R_factor_all 0.0263
_refine_ls_R_factor_gt 0.0257
_refine_ls_shift/su_max 0.001
_refine_ls_shift/su_mean 0.000
_refine_ls_structure_factor_coef Fsqd
_refine_ls_weighting_details 'w=1/[\s^2^(Fo^2^)+(0.0382P)^2^+1.4576P] where P=(Fo^2^+2Fc^2^)/3'
_refine_ls_weighting_scheme calc
_refine_ls_wR_factor_gt 0.0645
_refine_ls_wR_factor_ref 0.0652
_reflns_Friedel_coverage 0.897
_reflns_Friedel_fraction_full 0.997
_reflns_Friedel_fraction_max 0.970
_reflns_number_gt 4310
_reflns_number_total 4394
_reflns_threshold_expression 'I > 2\s(I)'
_cod_data_source_file 'global_CCDC.cif'
_cod_data_source_block Re_Tapy
_cod_original_sg_symbol_H-M 'P 21'
_cod_database_code 1575055
_shelx_shelxl_version_number 2019/2
_shelx_space_group_comment
; 
The symmetry employed for this shelxl refinement is uniquely defined 
by the following loop, which should always be used as a source of 
symmetry information in preference to the above space-group names. 
They are only intended as comments. 
;
_shelx_estimated_absorpt_t_min 0.063
_shelx_estimated_absorpt_t_max 0.610

loop_
_space_group_symop_operation_xyz
'x, y, z'
'-x, y+1/2, -z'

loop_
_atom_site_label
_atom_site_type_symbol
_atom_site_fract_x
_atom_site_fract_y
_atom_site_fract_z
_atom_site_U_iso_or_equiv
_atom_site_adp_type
_atom_site_occupancy
_atom_site_site_symmetry_order
_atom_site_calc_flag
_atom_site_refinement_flags_posn
_atom_site_refinement_flags_adp
_atom_site_refinement_flags_occupancy
_atom_site_disorder_assembly
_atom_site_disorder_group
Re1 Re -0.09105(3) 0.45802(3) 0.30880(2) 0.02508(9) Uani 1 1 d . . . . .
Cl1 Cl 0.0523(3) 0.59980(13) 0.24343(17) 0.0382(4) Uani 1 1 d . . . . .
C1 C -0.1984(13) 0.3496(6) 0.3673(8) 0.0343(17) Uani 1 1 d . . . . .
O1 O -0.2628(11) 0.2857(4) 0.4010(6) 0.0475(14) Uani 1 1 d . . . . .
C2 C -0.3225(9) 0.4540(10) 0.1607(6) 0.0347(13) Uani 1 1 d . . . . .
O2 O -0.4615(8) 0.4527(8) 0.0735(5) 0.0521(14) Uani 1 1 d . . . . .
C3 C 0.0599(12) 0.3813(5) 0.2256(7) 0.0354(16) Uani 1 1 d . . . . .
O3 O 0.1560(10) 0.3357(5) 0.1803(6) 0.0500(15) Uani 1 1 d . . . . .
N1 N -0.2103(10) 0.5571(4) 0.4191(6) 0.0269(12) Uani 1 1 d . . . . .
C4 C -0.3997(10) 0.5938(5) 0.3853(7) 0.0305(13) Uani 1 1 d . . . . .
H4 H -0.497366 0.571973 0.311073 0.037 Uiso 1 1 calc R U . . .
C5 C -0.4581(11) 0.6623(5) 0.4547(7) 0.0368(15) Uani 1 1 d . . . . .
H5 H -0.593068 0.687376 0.427692 0.044 Uiso 1 1 calc R U . . .
C6 C -0.3177(12) 0.6939(5) 0.5635(8) 0.0386(16) Uani 1 1 d . . . . .
H6 H -0.354341 0.741544 0.611518 0.046 Uiso 1 1 calc R U . . .
C7 C -0.1230(11) 0.6550(5) 0.6019(7) 0.0332(14) Uani 1 1 d . . . . .
H7 H -0.024277 0.674161 0.677295 0.040 Uiso 1 1 calc R U . . .
C8 C -0.0776(10) 0.5877(4) 0.5267(6) 0.0263(12) Uani 1 1 d . . . . .
N2 N 0.1181(9) 0.5447(4) 0.5576(5) 0.0266(11) Uani 1 1 d . . . . .
N3 N 0.1501(9) 0.4776(4) 0.4808(5) 0.0284(15) Uani 1 1 d . . . . .
N4 N 0.3357(8) 0.4447(5) 0.5281(5) 0.0288(15) Uani 1 1 d . . . . .
C9 C 0.2854(10) 0.5538(5) 0.6573(6) 0.0276(13) Uani 1 1 d . . . . .
H9 H 0.304498 0.595287 0.725846 0.033 Uiso 1 1 calc R U . . .
C10 C 0.4227(11) 0.4900(4) 0.6384(6) 0.0277(13) Uani 1 1 d . . . . .
C11 C 0.6360(10) 0.4706(7) 0.7145(6) 0.0311(17) Uani 1 1 d . . . . .
C12 C 0.7193(13) 0.5179(6) 0.8268(7) 0.0382(16) Uani 1 1 d . . . . .
H12 H 0.636869 0.560078 0.856278 0.046 Uiso 1 1 calc R U . . .
C13 C 0.9220(13) 0.5035(6) 0.8950(8) 0.0457(19) Uani 1 1 d . . . . .
H13 H 0.977843 0.535225 0.972212 0.055 Uiso 1 1 calc R U . . .
C14 C 1.0433(12) 0.4439(9) 0.8526(8) 0.048(3) Uani 1 1 d . . . . .
H14 H 1.183506 0.435622 0.899256 0.058 Uiso 1 1 calc R U . . .
C15 C 0.9612(12) 0.3957(6) 0.7414(8) 0.0419(17) Uani 1 1 d . . . . .
H15 H 1.043820 0.353242 0.712637 0.050 Uiso 1 1 calc R U . . .
C16 C 0.7571(11) 0.4101(5) 0.6725(7) 0.0333(14) Uani 1 1 d . . . . .
H16 H 0.700925 0.377812 0.595846 0.040 Uiso 1 1 calc R U . . .
C17 C 0.246(2) 0.7607(7) 0.0698(10) 0.064(2) Uani 0.918(6) 1 d D U P A 1
H17A H 0.289004 0.822614 0.052095 0.096 Uiso 0.918(6) 1 calc R U P A 1
H17B H 0.283911 0.751201 0.160780 0.096 Uiso 0.918(6) 1 calc R U P A 1
H17C H 0.096813 0.754693 0.034019 0.096 Uiso 0.918(6) 1 calc R U P A 1
C18 C 0.6188(19) 0.7262(9) 0.0482(15) 0.079(4) Uani 0.918(6) 1 d D U P A 1
H18A H 0.721150 0.676476 0.066749 0.119 Uiso 0.918(6) 1 calc R U P A 1
H18B H 0.636448 0.764426 0.123217 0.119 Uiso 0.918(6) 1 calc R U P A 1
H18C H 0.637377 0.764482 -0.020206 0.119 Uiso 0.918(6) 1 calc R U P A 1
S1 S 0.3688(4) 0.67787(16) 0.0027(2) 0.0458(6) Uani 0.918(6) 1 d D U P A 1
O4 O 0.2913(13) 0.6946(6) -0.1373(7) 0.060(2) Uani 0.918(6) 1 d D U P A 1
C17' C 0.246(2) 0.7607(7) 0.0698(10) 0.064(2) Uani 0.082(6) 1 d D U P A 2
H17D H 0.103218 0.739945 0.036905 0.096 Uiso 0.082(6) 1 calc R U P A 2
H17E H 0.248751 0.825520 0.095642 0.096 Uiso 0.082(6) 1 calc R U P A 2
H17F H 0.317624 0.722673 0.142234 0.096 Uiso 0.082(6) 1 calc R U P A 2
C18' C 0.6188(19) 0.7262(9) 0.0482(15) 0.079(4) Uani 0.082(6) 1 d D U P A 2
H18D H 0.617230 0.669617 0.096201 0.119 Uiso 0.082(6) 1 calc R U P A 2
H18E H 0.667517 0.777872 0.106181 0.119 Uiso 0.082(6) 1 calc R U P A 2
H18F H 0.711089 0.717915 -0.003948 0.119 Uiso 0.082(6) 1 calc R U P A 2
S1' S 0.370(3) 0.7498(17) -0.048(2) 0.050(4) Uani 0.082(6) 1 d D U P A 2
O4' O 0.304(10) 0.657(3) -0.109(6) 0.050(9) Uani 0.082(6) 1 d D U P A 2

loop_
_atom_site_aniso_label
_atom_site_aniso_U_11
_atom_site_aniso_U_22
_atom_site_aniso_U_33
_atom_site_aniso_U_23
_atom_site_aniso_U_13
_atom_site_aniso_U_12
Re1 0.02377(13) 0.02597(14) 0.02244(13) -0.00230(14) 0.00205(9) -0.00082(15)
Cl1 0.0355(9) 0.0395(10) 0.0358(9) 0.0067(7) 0.0044(7) -0.0070(7)
C1 0.034(4) 0.037(4) 0.031(4) -0.009(3) 0.008(3) 0.003(3)
O1 0.064(4) 0.036(3) 0.052(3) -0.004(2) 0.031(3) -0.012(3)
C2 0.034(3) 0.033(3) 0.033(3) -0.009(5) 0.004(2) 0.001(5)
O2 0.040(2) 0.060(3) 0.041(3) -0.014(4) -0.012(2) 0.004(4)
C3 0.040(4) 0.033(4) 0.027(3) 0.005(3) 0.002(3) -0.001(3)
O3 0.053(3) 0.060(4) 0.042(3) -0.005(3) 0.021(3) 0.020(3)
N1 0.026(3) 0.025(3) 0.028(3) -0.004(2) 0.005(2) 0.000(2)
C4 0.023(3) 0.030(3) 0.036(4) -0.002(3) 0.003(3) 0.003(3)
C5 0.026(3) 0.040(4) 0.042(4) -0.005(3) 0.006(3) 0.002(3)
C6 0.030(4) 0.035(4) 0.050(4) -0.011(3) 0.012(3) 0.000(3)
C7 0.030(3) 0.031(3) 0.037(4) -0.006(3) 0.008(3) -0.002(3)
C8 0.023(3) 0.025(3) 0.028(3) -0.001(2) 0.003(2) 0.000(2)
N2 0.025(3) 0.025(2) 0.028(3) -0.005(2) 0.005(2) 0.001(2)
N3 0.030(3) 0.029(4) 0.023(2) -0.002(2) 0.003(2) 0.002(2)
N4 0.026(2) 0.030(4) 0.026(2) 0.000(2) 0.0014(19) 0.002(2)
C9 0.027(3) 0.029(3) 0.022(3) -0.002(2) 0.001(2) -0.002(3)
C10 0.030(3) 0.026(3) 0.027(3) 0.000(2) 0.008(3) -0.003(2)
C11 0.025(3) 0.037(5) 0.028(3) 0.004(3) 0.003(2) 0.002(3)
C12 0.038(4) 0.040(4) 0.030(3) -0.003(3) -0.001(3) -0.004(3)
C13 0.037(4) 0.050(5) 0.037(4) 0.002(3) -0.008(3) -0.010(4)
C14 0.032(3) 0.063(8) 0.043(4) 0.016(5) -0.001(3) 0.000(4)
C15 0.028(4) 0.051(5) 0.045(4) 0.009(3) 0.008(3) 0.005(3)
C16 0.034(4) 0.038(4) 0.028(3) 0.004(3) 0.008(3) 0.003(3)
C17 0.093(6) 0.050(5) 0.057(5) -0.002(4) 0.035(5) 0.004(5)
C18 0.051(5) 0.063(7) 0.098(8) -0.006(7) -0.016(5) 0.002(5)
S1 0.0571(14) 0.0286(10) 0.0497(13) -0.0065(9) 0.0125(11) 0.0002(9)
O4 0.067(5) 0.067(5) 0.039(4) -0.019(3) 0.005(3) 0.003(4)
C17' 0.093(6) 0.050(5) 0.057(5) -0.002(4) 0.035(5) 0.004(5)
C18' 0.051(5) 0.063(7) 0.098(8) -0.006(7) -0.016(5) 0.002(5)
S1' 0.061(8) 0.034(8) 0.052(8) 0.007(7) 0.009(6) -0.004(7)
O4' 0.066(15) 0.041(15) 0.039(15) -0.008(12) 0.011(13) -0.002(14)

loop_
_atom_type_symbol
_atom_type_description
_atom_type_scat_dispersion_real
_atom_type_scat_dispersion_imag
_atom_type_scat_source
C C 0.0181 0.0091 'International Tables Vol C Tables 4.2.6.8 and 6.1.1.4'
H H 0.0000 0.0000 'International Tables Vol C Tables 4.2.6.8 and 6.1.1.4'
Cl Cl 0.3639 0.7018 'International Tables Vol C Tables 4.2.6.8 and 6.1.1.4'
N N 0.0311 0.0180 'International Tables Vol C Tables 4.2.6.8 and 6.1.1.4'
O O 0.0492 0.0322 'International Tables Vol C Tables 4.2.6.8 and 6.1.1.4'
Re Re -5.2083 5.8923 'International Tables Vol C Tables 4.2.6.8 and 6.1.1.4'
S S 0.3331 0.5567 'International Tables Vol C Tables 4.2.6.8 and 6.1.1.4'

loop_
_geom_angle_atom_site_label_1
_geom_angle_atom_site_label_2
_geom_angle_atom_site_label_3
_geom_angle
_geom_angle_site_symmetry_1
_geom_angle_site_symmetry_3
_geom_angle_publ_flag
C2 Re1 C1 88.3(4) . . ?
C2 Re1 C3 89.3(3) . . ?
C1 Re1 C3 90.1(3) . . ?
C2 Re1 N3 172.8(4) . . ?
C1 Re1 N3 94.1(3) . . ?
C3 Re1 N3 97.5(3) . . ?
C2 Re1 N1 99.0(3) . . ?
C1 Re1 N1 95.9(3) . . ?
C3 Re1 N1 169.9(3) . . ?
N3 Re1 N1 74.0(2) . . ?
C2 Re1 Cl1 93.8(4) . . ?
C1 Re1 Cl1 177.4(2) . . ?
C3 Re1 Cl1 91.4(2) . . ?
N3 Re1 Cl1 83.66(15) . . ?
N1 Re1 Cl1 82.28(17) . . ?
O1 C1 Re1 179.5(8) . . ?
O2 C2 Re1 178.9(10) . . ?
O3 C3 Re1 177.3(7) . . ?
C4 N1 C8 117.2(6) . . ?
C4 N1 Re1 125.7(5) . . ?
C8 N1 Re1 116.9(5) . . ?
N1 C4 C5 122.4(6) . . ?
N1 C4 H4 118.8 . . ?
C5 C4 H4 118.8 . . ?
C6 C5 C4 119.2(7) . . ?
C6 C5 H5 120.4 . . ?
C4 C5 H5 120.4 . . ?
C5 C6 C7 119.2(7) . . ?
C5 C6 H6 120.4 . . ?
C7 C6 H6 120.4 . . ?
C8 C7 C6 117.7(7) . . ?
C8 C7 H7 121.2 . . ?
C6 C7 H7 121.2 . . ?
N1 C8 C7 124.2(6) . . ?
N1 C8 N2 114.0(6) . . ?
C7 C8 N2 121.7(6) . . ?
C9 N2 N3 109.8(5) . . ?
C9 N2 C8 131.6(6) . . ?
N3 N2 C8 118.4(5) . . ?
N4 N3 N2 108.8(5) . . ?
N4 N3 Re1 135.0(4) . . ?
N2 N3 Re1 115.9(4) . . ?
N3 N4 C10 107.4(6) . . ?
N2 C9 C10 104.8(6) . . ?
N2 C9 H9 127.6 . . ?
C10 C9 H9 127.6 . . ?
N4 C10 C9 109.1(6) . . ?
N4 C10 C11 121.2(6) . . ?
C9 C10 C11 129.6(7) . . ?
C16 C11 C12 119.5(7) . . ?
C16 C11 C10 120.8(7) . . ?
C12 C11 C10 119.6(7) . . ?
C13 C12 C11 119.8(8) . . ?
C13 C12 H12 120.1 . . ?
C11 C12 H12 120.1 . . ?
C14 C13 C12 120.7(8) . . ?
C14 C13 H13 119.7 . . ?
C12 C13 H13 119.7 . . ?
C13 C14 C15 119.9(7) . . ?
C13 C14 H14 120.0 . . ?
C15 C14 H14 120.0 . . ?
C14 C15 C16 119.5(8) . . ?
C14 C15 H15 120.3 . . ?
C16 C15 H15 120.3 . . ?
C11 C16 C15 120.5(7) . . ?
C11 C16 H16 119.7 . . ?
C15 C16 H16 119.7 . . ?
S1 C17 H17A 109.5 . . ?
S1 C17 H17B 109.5 . . ?
H17A C17 H17B 109.5 . . ?
S1 C17 H17C 109.5 . . ?
H17A C17 H17C 109.5 . . ?
H17B C17 H17C 109.5 . . ?
S1 C18 H18A 109.5 . . ?
S1 C18 H18B 109.5 . . ?
H18A C18 H18B 109.5 . . ?
S1 C18 H18C 109.5 . . ?
H18A C18 H18C 109.5 . . ?
H18B C18 H18C 109.5 . . ?
O4 S1 C17 105.4(5) . . ?
O4 S1 C18 104.3(7) . . ?
C17 S1 C18 98.4(7) . . ?
S1' C17' H17D 109.5 . . ?
S1' C17' H17E 109.5 . . ?
H17D C17' H17E 109.5 . . ?
S1' C17' H17F 109.5 . . ?
H17D C17' H17F 109.5 . . ?
H17E C17' H17F 109.5 . . ?
S1' C18' H18D 109.5 . . ?
S1' C18' H18E 109.5 . . ?
H18D C18' H18E 109.5 . . ?
S1' C18' H18F 109.5 . . ?
H18D C18' H18F 109.5 . . ?
H18E C18' H18F 109.5 . . ?
O4' S1' C18' 102(3) . . ?
O4' S1' C17' 106(3) . . ?
C18' S1' C17' 98.6(12) . . ?

loop_
_geom_bond_atom_site_label_1
_geom_bond_atom_site_label_2
_geom_bond_distance
_geom_bond_site_symmetry_2
_geom_bond_publ_flag
Re1 C2 1.918(6) . ?
Re1 C1 1.924(9) . ?
Re1 C3 1.926(8) . ?
Re1 N3 2.144(6) . ?
Re1 N1 2.194(6) . ?
Re1 Cl1 2.4715(18) . ?
C1 O1 1.134(10) . ?
C2 O2 1.140(8) . ?
C3 O3 1.145(10) . ?
N1 C4 1.341(9) . ?
N1 C8 1.347(9) . ?
C4 C5 1.386(10) . ?
C4 H4 0.9500 . ?
C5 C6 1.382(11) . ?
C5 H5 0.9500 . ?
C6 C7 1.386(10) . ?
C6 H6 0.9500 . ?
C7 C8 1.377(9) . ?
C7 H7 0.9500 . ?
C8 N2 1.417(8) . ?
N2 C9 1.343(9) . ?
N2 N3 1.354(8) . ?
N3 N4 1.307(8) . ?
N4 C10 1.365(9) . ?
C9 C10 1.373(10) . ?
C9 H9 0.9500 . ?
C10 C11 1.477(9) . ?
C11 C16 1.375(11) . ?
C11 C12 1.392(10) . ?
C12 C13 1.381(12) . ?
C12 H12 0.9500 . ?
C13 C14 1.371(15) . ?
C13 H13 0.9500 . ?
C14 C15 1.388(13) . ?
C14 H14 0.9500 . ?
C15 C16 1.390(10) . ?
C15 H15 0.9500 . ?
C16 H16 0.9500 . ?
C17 S1 1.748(11) . ?
C17 H17A 0.9800 . ?
C17 H17B 0.9800 . ?
C17 H17C 0.9800 . ?
C18 S1 1.770(12) . ?
C18 H18A 0.9800 . ?
C18 H18B 0.9800 . ?
C18 H18C 0.9800 . ?
S1 O4 1.513(8) . ?
C17' S1' 1.76(2) . ?
C17' H17D 0.9800 . ?
C17' H17E 0.9800 . ?
C17' H17F 0.9800 . ?
C18' S1' 1.75(2) . ?
C18' H18D 0.9800 . ?
C18' H18E 0.9800 . ?
C18' H18F 0.9800 . ?
S1' O4' 1.52(3) . ?

loop_
_geom_torsion_atom_site_label_1
_geom_torsion_atom_site_label_2
_geom_torsion_atom_site_label_3
_geom_torsion_atom_site_label_4
_geom_torsion
_geom_torsion_site_symmetry_1
_geom_torsion_site_symmetry_2
_geom_torsion_site_symmetry_3
_geom_torsion_site_symmetry_4
_geom_torsion_publ_flag
C8 N1 C4 C5 1.8(11) . . . . ?
Re1 N1 C4 C5 -174.0(6) . . . . ?
N1 C4 C5 C6 -0.7(12) . . . . ?
C4 C5 C6 C7 -1.1(12) . . . . ?
C5 C6 C7 C8 1.5(11) . . . . ?
C4 N1 C8 C7 -1.3(10) . . . . ?
Re1 N1 C8 C7 174.9(5) . . . . ?
C4 N1 C8 N2 178.9(6) . . . . ?
Re1 N1 C8 N2 -4.9(8) . . . . ?
C6 C7 C8 N1 -0.3(11) . . . . ?
C6 C7 C8 N2 179.4(7) . . . . ?
N1 C8 N2 C9 -177.2(7) . . . . ?
C7 C8 N2 C9 3.0(11) . . . . ?
N1 C8 N2 N3 -1.8(9) . . . . ?
C7 C8 N2 N3 178.5(6) . . . . ?
C9 N2 N3 N4 -1.1(7) . . . . ?
C8 N2 N3 N4 -177.5(6) . . . . ?
C9 N2 N3 Re1 -175.9(4) . . . . ?
C8 N2 N3 Re1 7.7(7) . . . . ?
N2 N3 N4 C10 1.3(8) . . . . ?
Re1 N3 N4 C10 174.7(5) . . . . ?
N3 N2 C9 C10 0.5(7) . . . . ?
C8 N2 C9 C10 176.3(6) . . . . ?
N3 N4 C10 C9 -1.0(8) . . . . ?
N3 N4 C10 C11 -178.5(6) . . . . ?
N2 C9 C10 N4 0.3(8) . . . . ?
N2 C9 C10 C11 177.5(7) . . . . ?
N4 C10 C11 C16 4.0(12) . . . . ?
C9 C10 C11 C16 -173.0(7) . . . . ?
N4 C10 C11 C12 -179.7(7) . . . . ?
C9 C10 C11 C12 3.3(12) . . . . ?
C16 C11 C12 C13 -0.3(12) . . . . ?
C10 C11 C12 C13 -176.6(7) . . . . ?
C11 C12 C13 C14 0.9(13) . . . . ?
C12 C13 C14 C15 -1.5(14) . . . . ?
C13 C14 C15 C16 1.5(14) . . . . ?
C12 C11 C16 C15 0.2(12) . . . . ?
C10 C11 C16 C15 176.5(7) . . . . ?
C14 C15 C16 C11 -0.8(12) . . . . ?
